data_4508155
loop_
_publ_author_name
'Gutov, Oleksii V.'

_publ_section_title
;
 1,3,4-Oxadiazoles for Crystal Engineering. Convenient Synthesis and
 Self-Assembly: Nonchiral Chains versus Chiral Helices
;
_journal_issue 9
_journal_name_full 'Crystal Growth &amp; Design'
_journal_page_first 3953
_journal_paper_doi 10.1021/cg400649h
_journal_volume 13
_journal_year 2013
_chemical_formula_sum 'C11 H10 N2 O3'
_chemical_formula_weight 218.21
_chemical_name_systematic
;
 3-(5-phenyl-1,3,4-oxadiazol-2-yl)propanoic acid
;
_space_group_IT_number 14
_symmetry_space_group_name_Hall '-P 2ybc'
_symmetry_space_group_name_H-M 'P 1 21/c 1'
_atom_sites_solution_hydrogens geom
_atom_sites_solution_primary direct
_atom_sites_solution_secondary difmap
_audit_creation_date 2012-08-14T14:37:47-00:00
_audit_creation_method 'WinGX routine CIF_UPDATE'
_cell_angle_alpha 90
_cell_angle_beta 93.9820(10)
_cell_angle_gamma 90
_cell_formula_units_Z 8
_cell_length_a 12.2014(2)
_cell_length_b 14.0392(3)
_cell_length_c 11.8806(2)
_cell_measurement_temperature 173(2)
_cell_volume 2030.21(6)
_computing_structure_refinement 'SHELXL-97 (Sheldrick, 1997)'
_computing_structure_solution 'SHELXS-97 (Sheldrick, 1990)'
_diffrn_ambient_temperature 173(2)
_diffrn_measured_fraction_theta_full 0.991
_diffrn_measured_fraction_theta_max 0.991
_diffrn_radiation_monochromator graphite
_diffrn_radiation_type MoK\a
_diffrn_radiation_wavelength 0.71073
_diffrn_reflns_av_R_equivalents 0.0428
_diffrn_reflns_av_unetI/netI 0.0311
_diffrn_reflns_limit_h_max 14
_diffrn_reflns_limit_h_min -16
_diffrn_reflns_limit_k_max 18
_diffrn_reflns_limit_k_min -18
_diffrn_reflns_limit_l_max 15
_diffrn_reflns_limit_l_min -15
_diffrn_reflns_number 32856
_diffrn_reflns_theta_full 28.39
_diffrn_reflns_theta_max 28.39
_diffrn_reflns_theta_min 1.67
_exptl_absorpt_coefficient_mu 0.106
_exptl_absorpt_correction_T_max 0.978
_exptl_absorpt_correction_T_min 0.9381
_exptl_absorpt_correction_type multi-scan
_exptl_absorpt_process_details sadabs
_exptl_crystal_density_diffrn 1.428
_exptl_crystal_density_method 'not measured'
_exptl_crystal_F_000 912
_exptl_crystal_size_max 0.61
_exptl_crystal_size_mid 0.42
_exptl_crystal_size_min 0.21
_refine_diff_density_max 0.202
_refine_diff_density_min -0.29
_refine_diff_density_rms 0.046
_refine_ls_extinction_method none
_refine_ls_goodness_of_fit_ref 1.021
_refine_ls_hydrogen_treatment mixed
_refine_ls_matrix_type full
_refine_ls_number_parameters 369
_refine_ls_number_reflns 5044
_refine_ls_number_restraints 0
_refine_ls_restrained_S_all 1.021
_refine_ls_R_factor_all 0.0619
_refine_ls_R_factor_gt 0.0389
_refine_ls_shift/su_max 0
_refine_ls_shift/su_mean 0
_refine_ls_structure_factor_coef Fsqd
_refine_ls_weighting_details 'calc w=1/[\s^2^(Fo^2^)+(0.0470P)^2^+0.4405P] where P=(Fo^2^+2Fc^2^)/3'
_refine_ls_weighting_scheme calc
_refine_ls_wR_factor_gt 0.0894
_refine_ls_wR_factor_ref 0.1014
_reflns_number_gt 3679
_reflns_number_total 5044
_reflns_threshold_expression >2sigma(I)
_cod_data_source_file cg400649h_si_004.cif
_cod_data_source_block 200612
_cod_original_sg_symbol_H-M P21/c
_cod_database_code 4508155

loop_
_symmetry_equiv_pos_as_xyz
'x, y, z'
'-x, y+1/2, -z+1/2'
'-x, -y, -z'
'x, -y-1/2, z-1/2'

loop_
_atom_site_label
_atom_site_type_symbol
_atom_site_fract_x
_atom_site_fract_y
_atom_site_fract_z
_atom_site_U_iso_or_equiv
_atom_site_adp_type
_atom_site_occupancy
_atom_site_symmetry_multiplicity
_atom_site_calc_flag
O4 O 0.85408(7) 0.05774(7) 0.17085(7) 0.0251(2) Uani 1 1 d
C6 C 0.05484(10) 0.19784(9) 0.77450(10) 0.0218(3) Uani 1 1 d
C16 C 0.54660(10) 0.12908(9) -0.01543(10) 0.0239(3) Uani 1 1 d
C2 C 0.17179(10) 0.19236(9) 0.75751(10) 0.0214(3) Uani 1 1 d
C11 C 0.02061(12) 0.21688(10) 0.88156(11) 0.0292(3) Uani 1 1 d
C17 C 1.04787(10) 0.05596(9) 0.23468(10) 0.0223(3) Uani 1 1 d
C7 C -0.02292(11) 0.18241(10) 0.68505(11) 0.0271(3) Uani 1 1 d
C8 C -0.13386(11) 0.18578(10) 0.70302(12) 0.0302(3) Uani 1 1 d
C18 C 1.07740(12) 0.06934(10) 0.12472(11) 0.0281(3) Uani 1 1 d
C22 C 1.12931(11) 0.04797(10) 0.32255(11) 0.0283(3) Uani 1 1 d
C1 C 0.31445(10) 0.17720(9) 0.66501(10) 0.0222(3) Uani 1 1 d
C15 C 0.65788(11) 0.11844(10) 0.04646(11) 0.0257(3) Uani 1 1 d
C13 C 0.93276(10) 0.05237(9) 0.25920(10) 0.0222(3) Uani 1 1 d
C3 C 0.37604(11) 0.16154(12) 0.56394(11) 0.0303(3) Uani 1 1 d
C14 C 0.65243(12) 0.06082(12) 0.15388(12) 0.0308(3) Uani 1 1 d
C21 C 1.23860(12) 0.05350(11) 0.29910(12) 0.0319(3) Uani 1 1 d
C5 C 0.55386(10) 0.11533(9) 0.48786(10) 0.0250(3) Uani 1 1 d
C4 C 0.49787(11) 0.14687(11) 0.59072(11) 0.0261(3) Uani 1 1 d
C9 C -0.16778(12) 0.20363(10) 0.80952(13) 0.0319(3) Uani 1 1 d
C19 C 1.18723(12) 0.07597(11) 0.10290(12) 0.0326(3) Uani 1 1 d
C12 C 0.75864(10) 0.05730(9) 0.22275(11) 0.0238(3) Uani 1 1 d
C10 C -0.09020(12) 0.21891(11) 0.89836(12) 0.0350(3) Uani 1 1 d
C20 C 1.26777(12) 0.06790(10) 0.19010(12) 0.0319(3) Uani 1 1 d
N2 N 0.25424(9) 0.19249(8) 0.83153(9) 0.0275(3) Uani 1 1 d
N4 N 0.88989(9) 0.04760(9) 0.35525(9) 0.0279(3) Uani 1 1 d
N1 N 0.34855(9) 0.18277(8) 0.77007(9) 0.0250(2) Uani 1 1 d
N3 N 0.77541(9) 0.05140(8) 0.33069(9) 0.0276(3) Uani 1 1 d
O1 O 0.20360(7) 0.18328(6) 0.65006(7) 0.0242(2) Uani 1 1 d
O3 O 0.66262(8) 0.11945(8) 0.50375(8) 0.0339(2) Uani 1 1 d
O2 O 0.50647(8) 0.08744(8) 0.40173(8) 0.0347(2) Uani 1 1 d
O6 O 0.55227(8) 0.16819(8) -0.11634(8) 0.0359(3) Uani 1 1 d
O5 O 0.46162(8) 0.10730(8) 0.02271(8) 0.0379(3) Uani 1 1 d
H3 H 0.5110(12) 0.0947(11) 0.6454(13) 0.035(4) Uiso 1 1 d
H5 H 0.0757(13) 0.2288(10) 0.9423(12) 0.034(4) Uiso 1 1 d
H14 H 1.0190(13) 0.0754(11) 0.0642(13) 0.038(4) Uiso 1 1 d
H4 H 0.5330(13) 0.2039(11) 0.6241(13) 0.037(4) Uiso 1 1 d
H17 H 1.2943(13) 0.0468(11) 0.3596(13) 0.038(4) Uiso 1 1 d
H12 H 0.6847(13) 0.1831(12) 0.0622(13) 0.037(4) Uiso 1 1 d
H18 H 1.1081(13) 0.0374(11) 0.3963(13) 0.036(4) Uiso 1 1 d
H13 H 0.7069(13) 0.0906(11) -0.0062(13) 0.037(4) Uiso 1 1 d
H8 H -0.1851(14) 0.1717(11) 0.6417(14) 0.040(4) Uiso 1 1 d
H7 H -0.2446(13) 0.2055(10) 0.8219(12) 0.033(4) Uiso 1 1 d
H2 H 0.3643(14) 0.2140(12) 0.5130(14) 0.044(5) Uiso 1 1 d
H6 H -0.1147(14) 0.2342(12) 0.9709(15) 0.049(5) Uiso 1 1 d
H9 H 0.0004(12) 0.1662(11) 0.6159(13) 0.031(4) Uiso 1 1 d
H10 H 0.5991(14) 0.0875(12) 0.2018(14) 0.046(5) Uiso 1 1 d
H1 H 0.3450(14) 0.1046(13) 0.5257(14) 0.053(5) Uiso 1 1 d
H15 H 1.2070(13) 0.0882(11) 0.0306(14) 0.039(4) Uiso 1 1 d
H16 H 1.3443(14) 0.0720(11) 0.1732(13) 0.043(4) Uiso 1 1 d
H11 H 0.6311(15) -0.0052(14) 0.1333(14) 0.056(5) Uiso 1 1 d
H1O H 0.6929(18) 0.0943(15) 0.4424(18) 0.080(7) Uiso 1 1 d
H2O H 0.4833(17) 0.1747(14) -0.1512(16) 0.063(6) Uiso 1 1 d

loop_
_atom_site_aniso_label
_atom_site_aniso_U_11
_atom_site_aniso_U_22
_atom_site_aniso_U_33
_atom_site_aniso_U_23
_atom_site_aniso_U_13
_atom_site_aniso_U_12
O4 0.0174(5) 0.0358(5) 0.0217(4) 0.0013(4) -0.0008(3) -0.0011(4)
C6 0.0180(6) 0.0227(6) 0.0247(6) 0.0036(5) 0.0014(5) 0.0005(5)
C16 0.0185(7) 0.0299(7) 0.0230(6) -0.0020(5) 0.0000(5) 0.0005(5)
C2 0.0211(7) 0.0235(6) 0.0198(6) 0.0031(5) 0.0019(5) 0.0001(5)
C11 0.0239(7) 0.0381(8) 0.0253(7) 0.0000(6) -0.0001(6) -0.0010(6)
C17 0.0193(7) 0.0218(6) 0.0257(6) -0.0013(5) 0.0013(5) 0.0007(5)
C7 0.0231(7) 0.0341(7) 0.0238(7) 0.0019(5) 0.0004(5) 0.0001(6)
C8 0.0215(7) 0.0352(8) 0.0328(7) 0.0031(6) -0.0051(6) -0.0013(6)
C18 0.0254(7) 0.0335(7) 0.0252(7) 0.0016(5) 0.0002(5) 0.0026(6)
C22 0.0228(7) 0.0371(8) 0.0248(7) -0.0019(6) 0.0005(5) 0.0001(6)
C1 0.0165(6) 0.0252(6) 0.0248(6) 0.0034(5) -0.0009(5) 0.0001(5)
C15 0.0170(7) 0.0342(8) 0.0255(6) 0.0024(6) -0.0004(5) 0.0007(6)
C13 0.0198(7) 0.0236(6) 0.0224(6) 0.0007(5) -0.0029(5) 0.0004(5)
C3 0.0215(7) 0.0472(9) 0.0223(6) 0.0001(6) 0.0022(5) 0.0006(6)
C14 0.0201(7) 0.0423(9) 0.0292(7) 0.0069(6) -0.0031(6) -0.0039(6)
C21 0.0206(7) 0.0408(8) 0.0335(7) -0.0064(6) -0.0037(6) 0.0004(6)
C5 0.0204(7) 0.0307(7) 0.0238(6) 0.0025(5) 0.0004(5) 0.0004(5)
C4 0.0223(7) 0.0340(7) 0.0220(6) -0.0013(6) 0.0007(5) 0.0001(6)
C9 0.0184(7) 0.0368(8) 0.0410(8) 0.0053(6) 0.0048(6) 0.0002(6)
C19 0.0314(8) 0.0378(8) 0.0299(7) 0.0037(6) 0.0110(6) 0.0034(6)
C12 0.0174(7) 0.0274(7) 0.0267(6) 0.0022(5) 0.0015(5) -0.0012(5)
C10 0.0268(8) 0.0487(9) 0.0302(8) -0.0027(6) 0.0075(6) 0.0005(7)
C20 0.0208(7) 0.0332(8) 0.0425(8) -0.0037(6) 0.0077(6) -0.0010(6)
N2 0.0179(6) 0.0411(7) 0.0234(6) 0.0014(5) 0.0016(4) 0.0016(5)
N4 0.0166(6) 0.0417(7) 0.0254(6) 0.0012(5) 0.0003(4) 0.0023(5)
N1 0.0183(6) 0.0353(6) 0.0214(5) 0.0013(4) 0.0015(4) 0.0015(5)
N3 0.0174(6) 0.0397(7) 0.0255(6) 0.0022(5) -0.0005(4) 0.0013(5)
O1 0.0178(5) 0.0340(5) 0.0204(4) 0.0009(4) -0.0006(3) 0.0005(4)
O3 0.0185(5) 0.0567(7) 0.0263(5) -0.0072(5) 0.0010(4) 0.0016(4)
O2 0.0244(5) 0.0533(7) 0.0262(5) -0.0083(4) 0.0003(4) -0.0029(4)
O6 0.0188(5) 0.0609(7) 0.0275(5) 0.0117(5) -0.0026(4) -0.0014(5)
O5 0.0182(5) 0.0627(7) 0.0326(5) 0.0107(5) 0.0013(4) -0.0012(5)

loop_
_atom_type_symbol
_atom_type_description
_atom_type_scat_dispersion_real
_atom_type_scat_dispersion_imag
_atom_type_scat_source
C C 0.0033 0.0016 'International Tables Vol C Tables 4.2.6.8 and 6.1.1.4'
H H 0 0 'International Tables Vol C Tables 4.2.6.8 and 6.1.1.4'
N N 0.0061 0.0033 'International Tables Vol C Tables 4.2.6.8 and 6.1.1.4'
O O 0.0106 0.006 'International Tables Vol C Tables 4.2.6.8 and 6.1.1.4'

loop_
_geom_angle_atom_site_label_1
_geom_angle_atom_site_label_2
_geom_angle_atom_site_label_3
_geom_angle
C12 O4 C13 103.23(9)
C7 C6 C11 119.72(12)
C7 C6 C2 120.56(12)
C11 C6 C2 119.71(11)
O5 C16 O6 123.25(12)
O5 C16 C15 124.32(12)
O6 C16 C15 112.40(11)
N2 C2 O1 112.25(11)
N2 C2 C6 129.10(11)
O1 C2 C6 118.62(10)
C10 C11 C6 119.67(13)
C18 C17 C22 119.73(12)
C18 C17 C13 120.60(11)
C22 C17 C13 119.65(11)
C8 C7 C6 119.90(13)
C9 C8 C7 120.36(13)
C19 C18 C17 120.10(12)
C21 C22 C17 119.43(13)
N1 C1 O1 112.03(11)
N1 C1 C3 130.35(12)
O1 C1 C3 117.56(11)
C16 C15 C14 111.91(11)
N4 C13 O4 111.95(11)
N4 C13 C17 129.45(11)
O4 C13 C17 118.55(10)
C1 C3 C4 113.42(11)
C12 C14 C15 113.21(11)
C20 C21 C22 120.78(13)
O2 C5 O3 123.39(12)
O2 C5 C4 124.48(12)
O3 C5 C4 112.11(11)
C5 C4 C3 111.32(11)
C8 C9 C10 119.60(13)
C20 C19 C18 120.05(13)
N3 C12 O4 111.82(11)
N3 C12 C14 128.57(12)
O4 C12 C14 119.59(11)
C11 C10 C9 120.74(13)
C21 C20 C19 119.90(13)
C2 N2 N1 105.81(10)
C13 N4 N3 105.80(10)
C1 N1 N2 106.65(10)
C12 N3 N4 107.19(10)
C1 O1 C2 103.25(9)

loop_
_geom_bond_atom_site_label_1
_geom_bond_atom_site_label_2
_geom_bond_distance
O4 C12 1.3549(15)
O4 C13 1.3745(14)
C6 C7 1.3915(18)
C6 C11 1.3920(18)
C6 C2 1.4571(18)
C16 O5 1.1996(15)
C16 O6 1.3247(15)
C16 C15 1.5059(17)
C2 N2 1.2893(16)
C2 O1 1.3658(15)
C11 C10 1.381(2)
C17 C18 1.3918(18)
C17 C22 1.3949(18)
C17 C13 1.4550(18)
C7 C8 1.386(2)
C8 C9 1.381(2)
C18 C19 1.386(2)
C22 C21 1.383(2)
C1 N1 1.2903(16)
C1 O1 1.3545(15)
C1 C3 1.4766(18)
C15 C14 1.5163(19)
C13 N4 1.2896(16)
C3 C4 1.5125(19)
C14 C12 1.4847(18)
C21 C20 1.381(2)
C5 O2 1.2053(15)
C5 O3 1.3286(16)
C5 C4 1.5073(18)
C9 C10 1.385(2)
C19 C20 1.382(2)
C12 N3 1.2871(16)
N2 N1 1.4116(15)
N4 N3 1.4080(15)
